data_4334973
loop_
_publ_author_name
'Keunil Hong'
'Woojeong Bak'
'Hyungphil Chun'

_publ_section_title
;
 Unique Coordination-Based Heterometallic Approach for the Stoichiometric
 Inclusion of High-Valent Metal Ions in a Porous Metal-Organic Framework
;
_journal_name_full 'Inorganic Chemistry'
_journal_page_first 5645
_journal_page_last 5647
_journal_paper_doi 10.1021/ic400607w
_journal_volume 52
_journal_year 2013
_chemical_formula_moiety '[H2N(CH3)2][Zn3(OH)Ti(hbdc)3(HCO2)]'
_chemical_formula_sum 'C27 H19 N O18 Ti Zn3'
_chemical_formula_weight 889.44
_chemical_name_systematic
; 
 ? 
;
_space_group_IT_number 14
_symmetry_cell_setting monoclinic
_symmetry_space_group_name_Hall '-P 2ybc'
_symmetry_space_group_name_H-M 'P 1 21/c 1'
_atom_sites_solution_hydrogens geom
_atom_sites_solution_primary direct
_atom_sites_solution_secondary difmap
_audit_creation_method SHELXL-97
_cell_angle_alpha 90.00
_cell_angle_beta 97.01(3)
_cell_angle_gamma 90.00
_cell_formula_units_Z 4
_cell_length_a 16.472(3)
_cell_length_b 14.628(3)
_cell_length_c 21.029(4)
_cell_measurement_temperature 100(2)
_cell_volume 5029.1(17)
_computing_cell_refinement HKL3000
_computing_data_collection 'PAL ADSC Quantum-210 ADX Program'
_computing_data_reduction HKL3000
_computing_molecular_graphics 'Diamond 3'
_computing_structure_refinement 'Bruker SHELXTL-XL'
_computing_structure_solution 'Bruker SHELXTL-XS'
_diffrn_ambient_temperature 100(2)
_diffrn_measured_fraction_theta_full 0.964
_diffrn_measured_fraction_theta_max 0.964
_diffrn_measurement_device_type 'ADSC Q210 CCD area detector'
_diffrn_measurement_method 'omega scan'
_diffrn_radiation_monochromator 'Si(111) double crystal monochromator'
_diffrn_radiation_source 'PLSII 2D bending magnet'
_diffrn_radiation_type Synchrotron
_diffrn_radiation_wavelength 0.70000
_diffrn_reflns_av_R_equivalents 0.0309
_diffrn_reflns_av_sigmaI/netI 0.0262
_diffrn_reflns_limit_h_max 24
_diffrn_reflns_limit_h_min -24
_diffrn_reflns_limit_k_max 21
_diffrn_reflns_limit_k_min -21
_diffrn_reflns_limit_l_max 30
_diffrn_reflns_limit_l_min -30
_diffrn_reflns_number 58483
_diffrn_reflns_theta_full 31.50
_diffrn_reflns_theta_max 31.50
_diffrn_reflns_theta_min 1.84
_exptl_absorpt_coefficient_mu 1.499
_exptl_absorpt_correction_T_max 0.9154
_exptl_absorpt_correction_T_min 0.8645
_exptl_absorpt_correction_type semi-empirical
_exptl_absorpt_process_details 'HKL3000 Scalepack'
_exptl_crystal_colour Orange
_exptl_crystal_density_diffrn 1.175
_exptl_crystal_description Polyhedra
_exptl_crystal_F_000 1776
_exptl_crystal_size_max 0.10
_exptl_crystal_size_mid 0.06
_exptl_crystal_size_min 0.06
_platon_squeeze_details ' ?'
_refine_diff_density_max 1.956
_refine_diff_density_min -1.711
_refine_diff_density_rms 0.145
_refine_ls_extinction_coef 0.0304(15)
_refine_ls_extinction_expression Fc^*^=kFc[1+0.001xFc^2^\l^3^/sin(2\q)]^-1/4^
_refine_ls_extinction_method SHELXL
_refine_ls_goodness_of_fit_ref 1.115
_refine_ls_hydrogen_treatment mixed
_refine_ls_matrix_type full
_refine_ls_number_parameters 452
_refine_ls_number_reflns 16890
_refine_ls_number_restraints 8
_refine_ls_restrained_S_all 1.120
_refine_ls_R_factor_all 0.0739
_refine_ls_R_factor_gt 0.0658
_refine_ls_shift/su_max 0.006
_refine_ls_shift/su_mean 0.000
_refine_ls_structure_factor_coef Fsqd
_refine_ls_weighting_details 'calc w=1/[\s^2^(Fo^2^)+(0.1538P)^2^+0.5404P] where P=(Fo^2^+2Fc^2^)/3'
_refine_ls_weighting_scheme calc
_refine_ls_wR_factor_gt 0.2033
_refine_ls_wR_factor_ref 0.2151
_reflns_number_gt 13379
_reflns_number_total 16890
_reflns_threshold_expression >2sigma(I)
_cod_data_source_file ic400607w_si_001.cif
_cod_data_source_block ZTOF-1
_cod_database_code 4334973

loop_
_symmetry_equiv_pos_as_xyz
'x, y, z'
'-x, y+1/2, -z+1/2'
'-x, -y, -z'
'x, -y-1/2, z-1/2'

loop_
_atom_site_label
_atom_site_type_symbol
_atom_site_fract_x
_atom_site_fract_y
_atom_site_fract_z
_atom_site_U_iso_or_equiv
_atom_site_adp_type
_atom_site_occupancy
_atom_site_symmetry_multiplicity
_atom_site_calc_flag
_atom_site_refinement_flags
Zn1 Zn 0.205857(19) -1.14160(2) -1.954825(13) 0.03522(10) Uani 1 1 d .
Zn2 Zn 0.252683(17) -0.95330(2) -1.884900(14) 0.03545(10) Uani 1 1 d .
Zn3 Zn 0.055800(16) -0.99262(2) -1.927304(13) 0.03192(10) Uani 1 1 d .
Ti1 Ti 0.21343(3) -1.00235(3) -2.13111(2) 0.03404(12) Uani 1 1 d .
O1 O 0.28345(13) -0.85911(14) -1.96202(10) 0.0422(4) Uani 1 1 d .
O2 O 0.22826(10) -0.92601(12) -2.05114(8) 0.0352(3) Uani 1 1 d .
O3 O 0.32865(11) -1.00637(13) -2.12212(9) 0.0386(4) Uani 1 1 d .
O4 O 0.20657(11) -0.90463(14) -2.18868(9) 0.0391(4) Uani 1 1 d .
O5 O 0.09345(11) -0.98027(13) -2.12639(9) 0.0369(4) Uani 1 1 d .
O6 O 0.20235(13) -1.09415(13) -2.19345(8) 0.0399(4) Uani 1 1 d .
O7 O 0.20023(11) -1.10689(12) -2.06935(8) 0.0353(3) Uani 1 1 d .
O8 O 0.22865(17) -1.23808(15) -2.02194(9) 0.0517(5) Uani 1 1 d .
O9 O 0.08630(15) -1.20324(15) -1.97582(11) 0.0512(5) Uani 1 1 d .
O10 O 0.21550(14) -1.18224(14) -1.86493(9) 0.0440(4) Uani 1 1 d .
O11 O 0.22781(12) -1.04520(14) -1.81600(9) 0.0414(4) Uani 1 1 d .
O12 O 0.07395(13) -0.88935(16) -1.86423(10) 0.0484(5) Uani 1 1 d .
O13 O 0.20650(13) -0.85154(14) -1.84127(10) 0.0444(5) Uani 1 1 d .
O14 O 0.36679(13) -0.99487(16) -1.88330(12) 0.0512(5) Uani 1 1 d .
O15 O 0.32667(13) -1.1045(2) -1.95314(12) 0.0594(6) Uani 1 1 d .
O16 O 0.02919(11) -1.08318(14) -1.86288(9) 0.0386(4) Uani 1 1 d .
O17 O 0.16792(10) -1.01172(12) -1.94943(8) 0.0319(3) Uani 1 1 d .
H17O H 0.1709 -0.9866 -1.9855 0.048 Uiso 1 1 calc R
O18 O -0.00673(12) -0.91521(15) -1.99524(9) 0.0417(4) Uani 1 1 d .
C1 C 0.29069(16) -0.89308(17) -2.01503(12) 0.0363(5) Uani 1 1 d .
C2 C 0.37341(16) -0.89955(19) -2.03750(13) 0.0381(5) Uani 1 1 d .
C3 C 0.43826(19) -0.8526(2) -2.00379(16) 0.0488(7) Uani 1 1 d .
H3 H 0.4281 -0.8125 -1.9701 0.059 Uiso 1 1 calc R
C4 C 0.51648(19) -0.8631(2) -2.01812(16) 0.0494(7) Uani 1 1 d .
H4 H 0.5600 -0.8297 -1.9951 0.059 Uiso 1 1 calc R
C5 C 0.53244(16) -0.9238(2) -2.06727(14) 0.0437(6) Uani 1 1 d .
C6 C 0.46894(16) -0.9699(2) -2.10178(13) 0.0413(5) Uani 1 1 d .
H6 H 0.4797 -1.0099 -2.1353 0.050 Uiso 1 1 calc R
C7 C 0.38806(16) -0.95817(18) -2.08782(12) 0.0369(5) Uani 1 1 d .
C8 C 0.62060(17) -0.9429(2) -2.07882(14) 0.0459(6) Uani 1 1 d .
C9 C 0.14713(14) -0.84986(17) -2.21520(11) 0.0333(4) Uani 1 1 d .
C10 C 0.16702(15) -0.78458(18) -2.25975(12) 0.0363(5) Uani 1 1 d .
H10 H 0.2215 -0.7806 -2.2701 0.044 Uiso 1 1 calc R
C11 C 0.10807(16) -0.72645(19) -2.28850(13) 0.0400(5) Uani 1 1 d .
C12 C 0.02778(18) -0.7308(2) -2.27378(16) 0.0524(7) Uani 1 1 d .
H12 H -0.0129 -0.6910 -2.2942 0.063 Uiso 1 1 calc R
C13 C 0.00828(17) -0.7940(2) -2.22888(16) 0.0500(7) Uani 1 1 d .
H13 H -0.0460 -0.7962 -2.2181 0.060 Uiso 1 1 calc R
C14 C 0.06700(15) -0.85453(18) -2.19906(12) 0.0366(5) Uani 1 1 d .
C15 C 0.04234(14) -0.92047(18) -2.15172(11) 0.0332(4) Uani 1 1 d .
C16 C 0.21042(16) -1.18435(18) -2.19229(11) 0.0371(5) Uani 1 1 d .
C17 C 0.21206(15) -1.22977(19) -2.25073(11) 0.0371(5) Uani 1 1 d .
H17 H 0.2075 -1.1954 -2.2893 0.045 Uiso 1 1 calc R
C18 C 0.22011(18) -1.3228(2) -2.25327(12) 0.0417(5) Uani 1 1 d .
C19 C 0.2277(3) -1.3742(2) -2.19706(14) 0.0618(10) Uani 1 1 d .
H19 H 0.2339 -1.4387 -2.1987 0.074 Uiso 1 1 calc R
C20 C 0.2259(3) -1.3305(2) -2.13892(14) 0.0615(10) Uani 1 1 d .
H20 H 0.2295 -1.3657 -2.1007 0.074 Uiso 1 1 calc R
C21 C 0.2192(2) -1.23611(19) -2.13546(12) 0.0429(6) Uani 1 1 d .
C22 C 0.21698(19) -1.19249(18) -2.07264(12) 0.0399(5) Uani 1 1 d .
C23 C 0.0254(2) -1.1693(2) -2.00594(16) 0.0494(7) Uani 1 1 d .
H23 H -0.0104 -1.2087 -2.0320 0.059 Uiso 1 1 calc R
C24 C 0.22078(16) -1.1304(2) -1.81673(12) 0.0385(5) Uani 1 1 d .
C25 C 0.13142(18) -0.84404(19) -1.83514(12) 0.0389(5) Uani 1 1 d .
N1S N 0.3833(6) -0.7942(9) -1.7443(5) 0.229(5) Uani 1 1 d DU
H1S1 H 0.4336 -0.7860 -1.7582 0.275 Uiso 1 1 calc R
H1S2 H 0.3426 -0.7752 -1.7753 0.275 Uiso 1 1 calc R
C1S C 0.3777(6) -0.7478(8) -1.6792(5) 0.179(4) Uani 1 1 d D
H1S3 H 0.3847 -0.6816 -1.6835 0.269 Uiso 1 1 calc R
H1S4 H 0.4208 -0.7718 -1.6473 0.269 Uiso 1 1 calc R
H1S5 H 0.3241 -0.7604 -1.6654 0.269 Uiso 1 1 calc R
C2S C 0.3694(6) -0.9010(9) -1.7208(6) 0.192(5) Uani 1 1 d D
H2S1 H 0.3713 -0.9426 -1.7571 0.289 Uiso 1 1 calc R
H2S2 H 0.3161 -0.9061 -1.7049 0.289 Uiso 1 1 calc R
H2S3 H 0.4127 -0.9174 -1.6865 0.289 Uiso 1 1 calc R

loop_
_atom_site_aniso_label
_atom_site_aniso_U_11
_atom_site_aniso_U_22
_atom_site_aniso_U_33
_atom_site_aniso_U_23
_atom_site_aniso_U_13
_atom_site_aniso_U_12
Zn1 0.04306(18) 0.03842(17) 0.02513(15) -0.00117(9) 0.00793(11) 0.00267(11)
Zn2 0.03388(16) 0.03959(17) 0.03513(16) -0.00057(10) 0.01332(11) 0.00402(11)
Zn3 0.03010(15) 0.03780(17) 0.02944(15) -0.00242(9) 0.01008(10) -0.00556(10)
Ti1 0.0364(2) 0.0364(2) 0.0303(2) 0.00433(15) 0.00821(16) 0.00299(16)
O1 0.0456(10) 0.0427(10) 0.0410(10) -0.0055(7) 0.0162(8) -0.0065(8)
O2 0.0337(8) 0.0377(9) 0.0360(8) 0.0020(7) 0.0121(6) 0.0007(7)
O3 0.0309(8) 0.0478(10) 0.0385(9) 0.0031(7) 0.0105(7) 0.0044(7)
O4 0.0318(8) 0.0464(10) 0.0417(9) 0.0153(8) 0.0141(7) 0.0059(7)
O5 0.0361(8) 0.0415(9) 0.0344(8) 0.0092(7) 0.0096(7) 0.0013(7)
O6 0.0497(10) 0.0416(9) 0.0294(8) 0.0046(7) 0.0085(7) 0.0025(8)
O7 0.0423(9) 0.0353(8) 0.0298(8) 0.0005(6) 0.0099(7) 0.0011(7)
O8 0.0872(16) 0.0413(10) 0.0276(8) 0.0009(7) 0.0108(9) -0.0001(10)
O9 0.0544(12) 0.0467(11) 0.0517(12) 0.0029(9) 0.0032(9) -0.0068(9)
O10 0.0575(12) 0.0471(10) 0.0279(8) 0.0029(7) 0.0077(8) 0.0050(9)
O11 0.0455(10) 0.0487(11) 0.0312(8) 0.0042(7) 0.0099(7) -0.0019(8)
O12 0.0448(10) 0.0511(11) 0.0485(11) -0.0207(9) 0.0032(8) -0.0013(9)
O13 0.0464(10) 0.0436(10) 0.0473(11) -0.0158(8) 0.0220(9) -0.0069(8)
O14 0.0326(9) 0.0679(15) 0.0558(13) 0.0071(10) 0.0162(9) 0.0029(9)
O15 0.0333(9) 0.0939(19) 0.0520(12) -0.0060(12) 0.0093(9) -0.0028(11)
O16 0.0318(8) 0.0505(10) 0.0353(8) 0.0065(7) 0.0115(6) -0.0046(7)
O17 0.0315(8) 0.0384(8) 0.0274(7) 0.0013(6) 0.0105(6) -0.0018(6)
O18 0.0402(9) 0.0467(11) 0.0376(9) -0.0008(7) 0.0030(7) -0.0016(8)
C1 0.0370(11) 0.0342(11) 0.0402(12) 0.0010(9) 0.0146(9) -0.0012(9)
C2 0.0371(11) 0.0399(12) 0.0395(12) 0.0042(10) 0.0135(9) -0.0026(10)
C3 0.0441(14) 0.0560(17) 0.0488(16) -0.0044(12) 0.0160(12) -0.0052(12)
C4 0.0391(13) 0.0616(19) 0.0486(16) 0.0007(13) 0.0104(11) -0.0109(12)
C5 0.0344(11) 0.0538(16) 0.0448(13) 0.0112(12) 0.0121(10) 0.0008(11)
C6 0.0364(12) 0.0498(14) 0.0395(12) 0.0085(11) 0.0121(10) 0.0050(11)
C7 0.0351(11) 0.0399(12) 0.0376(12) 0.0073(9) 0.0123(9) 0.0033(9)
C8 0.0325(11) 0.0656(18) 0.0408(13) 0.0119(12) 0.0088(10) -0.0018(11)
C9 0.0303(10) 0.0400(12) 0.0313(10) 0.0067(8) 0.0099(8) 0.0001(8)
C10 0.0352(11) 0.0414(12) 0.0345(11) 0.0081(9) 0.0132(9) 0.0007(9)
C11 0.0394(12) 0.0445(13) 0.0372(12) 0.0120(10) 0.0095(9) 0.0018(10)
C12 0.0397(13) 0.0654(19) 0.0542(16) 0.0264(15) 0.0136(12) 0.0113(13)
C13 0.0315(11) 0.0601(18) 0.0605(17) 0.0280(14) 0.0143(11) 0.0049(11)
C14 0.0300(10) 0.0459(13) 0.0353(11) 0.0107(9) 0.0099(8) -0.0015(9)
C15 0.0287(9) 0.0419(12) 0.0297(10) 0.0038(8) 0.0070(8) -0.0045(9)
C16 0.0409(12) 0.0433(13) 0.0277(10) 0.0026(9) 0.0073(9) 0.0004(10)
C17 0.0354(11) 0.0496(14) 0.0265(10) 0.0002(9) 0.0039(8) -0.0006(10)
C18 0.0489(14) 0.0488(14) 0.0282(10) -0.0039(9) 0.0079(9) -0.0003(11)
C19 0.112(3) 0.0443(15) 0.0303(13) -0.0032(11) 0.0122(16) -0.0004(18)
C20 0.114(3) 0.0443(15) 0.0288(12) 0.0019(11) 0.0166(15) 0.0068(18)
C21 0.0638(17) 0.0415(13) 0.0243(10) 0.0000(9) 0.0084(10) -0.0019(12)
C22 0.0555(15) 0.0373(12) 0.0279(10) -0.0022(9) 0.0095(10) -0.0012(11)
C23 0.0526(16) 0.0421(14) 0.0526(16) -0.0009(12) 0.0030(13) -0.0095(13)
C24 0.0388(12) 0.0482(14) 0.0292(10) 0.0037(9) 0.0064(9) 0.0015(10)
C25 0.0475(13) 0.0393(12) 0.0321(11) -0.0081(9) 0.0133(10) -0.0046(10)
N1S 0.152(6) 0.258(9) 0.271(9) -0.056(8) -0.002(6) -0.015(7)
C1S 0.180(9) 0.169(9) 0.178(9) -0.082(7) -0.019(7) 0.027(8)
C2S 0.138(8) 0.169(10) 0.267(14) -0.053(10) 0.012(9) 0.009(7)

loop_
_atom_type_symbol
_atom_type_description
_atom_type_scat_dispersion_real
_atom_type_scat_dispersion_imag
_atom_type_scat_source
C C 0.0030 0.0016 'International Tables Vol C Tables 4.2.6.8 and 6.1.1.4'
H H 0.0000 0.0000 'International Tables Vol C Tables 4.2.6.8 and 6.1.1.4'
N N 0.0059 0.0032 'International Tables Vol C Tables 4.2.6.8 and 6.1.1.4'
O O 0.0105 0.0059 'International Tables Vol C Tables 4.2.6.8 and 6.1.1.4'
Zn Zn 0.2937 1.3977 'International Tables Vol C Tables 4.2.6.8 and 6.1.1.4'
Ti Ti 0.2746 0.4347 'International Tables Vol C Tables 4.2.6.8 and 6.1.1.4'

loop_
_geom_angle_atom_site_label_1
_geom_angle_atom_site_label_2
_geom_angle_atom_site_label_3
_geom_angle
_geom_angle_site_symmetry_1
_geom_angle_site_symmetry_3
O10 Zn1 O17 102.74(8) . .
O10 Zn1 O15 95.66(10) . .
O17 Zn1 O15 93.23(10) . .
O10 Zn1 O8 116.76(8) . .
O17 Zn1 O8 140.36(7) . .
O15 Zn1 O8 86.33(11) . .
O10 Zn1 O9 92.00(9) . .
O17 Zn1 O9 97.13(8) . .
O15 Zn1 O9 165.45(10) . .
O8 Zn1 O9 79.18(10) . .
O10 Zn1 O7 173.84(8) . .
O17 Zn1 O7 83.39(6) . .
O15 Zn1 O7 83.27(9) . .
O8 Zn1 O7 57.16(7) . .
O9 Zn1 O7 87.79(8) . .
O13 Zn2 O14 130.75(10) . .
O13 Zn2 O17 111.25(8) . .
O14 Zn2 O17 117.48(9) . .
O13 Zn2 O11 92.57(9) . .
O14 Zn2 O11 93.32(9) . .
O17 Zn2 O11 90.92(8) . .
O13 Zn2 O1 90.39(9) . .
O14 Zn2 O1 84.39(9) . .
O17 Zn2 O1 88.43(7) . .
O11 Zn2 O1 177.00(8) . .
O17 Zn3 O16 110.92(8) . .
O17 Zn3 O18 108.97(8) . .
O16 Zn3 O18 136.63(8) . .
O17 Zn3 O12 101.16(8) . .
O16 Zn3 O12 94.52(9) . .
O18 Zn3 O12 93.89(9) . .
O17 Zn3 O18 90.49(8) . 3_531
O16 Zn3 O18 90.26(8) . 3_531
O18 Zn3 O18 72.98(10) . 3_531
O12 Zn3 O18 164.84(9) . 3_531
O4 Ti1 O6 95.86(9) . .
O4 Ti1 O3 93.98(9) . .
O6 Ti1 O3 93.38(9) . .
O4 Ti1 O2 96.25(9) . .
O6 Ti1 O2 167.87(8) . .
O3 Ti1 O2 85.14(8) . .
O4 Ti1 O5 85.82(8) . .
O6 Ti1 O5 97.88(9) . .
O3 Ti1 O5 168.71(9) . .
O2 Ti1 O5 83.66(8) . .
O4 Ti1 O7 170.42(8) . .
O6 Ti1 O7 84.19(8) . .
O3 Ti1 O7 95.58(8) . .
O2 Ti1 O7 83.97(7) . .
O5 Ti1 O7 84.68(8) . .
C1 O1 Zn2 117.46(17) . .
C1 O2 Ti1 134.81(16) . .
C7 O3 Ti1 134.14(16) . .
C9 O4 Ti1 135.58(15) . .
C15 O5 Ti1 133.28(16) . .
C16 O6 Ti1 134.49(16) . .
C22 O7 Ti1 131.09(16) . .
C22 O7 Zn1 82.44(14) . .
Ti1 O7 Zn1 142.02(9) . .
C22 O8 Zn1 101.32(17) . .
C23 O9 Zn1 127.2(2) . .
C24 O10 Zn1 125.43(18) . .
C24 O11 Zn2 132.01(18) . .
C25 O12 Zn3 139.76(19) . .
C25 O13 Zn2 123.84(18) . .
C8 O14 Zn2 116.6(2) 3_631 .
C8 O15 Zn1 140.1(2) 3_631 .
C15 O16 Zn3 115.58(17) 3_531 .
Zn3 O17 Zn1 116.93(8) . .
Zn3 O17 Zn2 111.82(8) . .
Zn1 O17 Zn2 104.16(8) . .
C23 O18 Zn3 129.6(2) 3_531 .
C23 O18 Zn3 122.88(19) 3_531 3_531
Zn3 O18 Zn3 107.02(10) . 3_531
O1 C1 O2 121.3(2) . .
O1 C1 C2 120.0(2) . .
O2 C1 C2 118.6(2) . .
C3 C2 C7 119.6(2) . .
C3 C2 C1 118.7(2) . .
C7 C2 C1 121.5(2) . .
C4 C3 C2 121.2(3) . .
C3 C4 C5 119.8(3) . .
C6 C5 C4 119.8(3) . .
C6 C5 C8 120.2(3) . .
C4 C5 C8 119.8(3) . .
C5 C6 C7 120.5(3) . .
O3 C7 C2 123.0(2) . .
O3 C7 C6 118.0(2) . .
C2 C7 C6 119.0(3) . .
O15 C8 O14 126.5(3) 3_631 3_631
O15 C8 C5 115.3(3) 3_631 .
O14 C8 C5 118.2(3) 3_631 .
O4 C9 C14 122.2(2) . .
O4 C9 C10 117.9(2) . .
C14 C9 C10 119.8(2) . .
C11 C10 C9 120.3(2) . .
C10 C11 C12 120.8(2) . .
C10 C11 C25 119.2(2) . 4_545
C12 C11 C25 120.0(2) . 4_545
C13 C12 C11 119.1(3) . .
C12 C13 C14 121.4(2) . .
C13 C14 C9 118.6(2) . .
C13 C14 C15 118.8(2) . .
C9 C14 C15 122.6(2) . .
O16 C15 O5 121.0(2) 3_531 .
O16 C15 C14 118.7(2) 3_531 .
O5 C15 C14 120.3(2) . .
O6 C16 C17 118.0(2) . .
O6 C16 C21 123.4(2) . .
C17 C16 C21 118.6(2) . .
C18 C17 C16 121.2(2) . .
C17 C18 C19 120.1(2) . .
C17 C18 C24 120.0(2) . 4_535
C19 C18 C24 119.9(3) . 4_535
C20 C19 C18 119.4(3) . .
C19 C20 C21 121.1(3) . .
C20 C21 C16 119.4(2) . .
C20 C21 C22 119.3(2) . .
C16 C21 C22 121.2(3) . .
O8 C22 O7 119.0(2) . .
O8 C22 C21 121.0(2) . .
O7 C22 C21 120.0(2) . .
O9 C23 O18 124.6(3) . 3_531
O11 C24 O10 127.3(2) . .
O11 C24 C18 117.0(2) . 4_536
O10 C24 C18 115.7(2) . 4_536
O12 C25 O13 126.5(2) . .
O12 C25 C11 116.3(2) . 4_546
O13 C25 C11 117.2(2) . 4_546
C1S N1S C2S 97.2(10) . .

loop_
_geom_bond_atom_site_label_1
_geom_bond_atom_site_label_2
_geom_bond_distance
_geom_bond_site_symmetry_2
Zn1 O10 1.9696(19) .
Zn1 O17 2.0076(18) .
Zn1 O15 2.059(2) .
Zn1 O8 2.063(2) .
Zn1 O9 2.162(2) .
Zn1 O7 2.4520(18) .
Zn2 O13 1.9510(19) .
Zn2 O14 1.972(2) .
Zn2 O17 2.0146(19) .
Zn2 O11 2.0541(19) .
Zn2 O1 2.233(2) .
Zn3 O17 1.9786(17) .
Zn3 O16 1.9817(19) .
Zn3 O18 2.006(2) .
Zn3 O12 2.008(2) .
Zn3 O18 2.192(2) 3_531
Ti1 O4 1.8677(18) .
Ti1 O6 1.870(2) .
Ti1 O3 1.8852(19) .
Ti1 O2 2.0086(19) .
Ti1 O5 2.0168(19) .
Ti1 O7 2.0351(18) .
O1 C1 1.239(3) .
O2 C1 1.294(3) .
O3 C7 1.343(3) .
O4 C9 1.333(3) .
O5 C15 1.284(3) .
O6 C16 1.326(3) .
O7 C22 1.286(3) .
O8 C22 1.252(3) .
O9 C23 1.224(4) .
O10 C24 1.260(3) .
O11 C24 1.251(4) .
O12 C25 1.252(3) .
O13 C25 1.264(3) .
O14 C8 1.244(4) 3_631
O15 C8 1.243(4) 3_631
O16 C15 1.255(3) 3_531
O18 C23 1.275(4) 3_531
O18 Zn3 2.191(2) 3_531
C1 C2 1.499(3) .
C2 C3 1.389(4) .
C2 C7 1.406(4) .
C3 C4 1.367(4) .
C4 C5 1.411(5) .
C5 C6 1.375(4) .
C5 C8 1.527(4) .
C6 C7 1.409(4) .
C8 O15 1.242(4) 3_631
C8 O14 1.244(4) 3_631
C9 C14 1.404(3) .
C9 C10 1.404(3) .
C10 C11 1.374(4) .
C11 C12 1.396(4) .
C11 C25 1.505(4) 4_545
C12 C13 1.386(4) .
C13 C14 1.402(4) .
C14 C15 1.478(3) .
C15 O16 1.255(3) 3_531
C16 C17 1.400(3) .
C16 C21 1.407(3) .
C17 C18 1.369(4) .
C18 C19 1.394(4) .
C18 C24 1.501(4) 4_535
C19 C20 1.383(4) .
C20 C21 1.388(4) .
C21 C22 1.472(3) .
C23 O18 1.275(4) 3_531
C24 C18 1.501(4) 4_536
C25 C11 1.505(3) 4_546
N1S C1S 1.540(13) .
N1S C2S 1.663(15) .

loop_
_platon_squeeze_void_nr
_platon_squeeze_void_average_x
_platon_squeeze_void_average_y
_platon_squeeze_void_average_z
_platon_squeeze_void_volume
_platon_squeeze_void_count_electrons
1 -0.177 0.085 0.353 2476.1 216.4
